data_7114861
loop_
_publ_author_name
'Caira, Mino R.'
'Roex, Tanya le'
'Nassimbeni, Luigi R.'

_publ_section_title
;
 Tunable clathrates
;
_journal_issue 20
_journal_name_full 'Chemical Communications'
_journal_page_first 2128
_journal_paper_doi 10.1039/b106080p
_journal_year 2001
_chemical_formula_moiety 'C34 H36 O2. 3(C3 H7 N O). 1(C2 H6 O S) '
_chemical_formula_sum 'C45 H63 N3 O6 S'
_chemical_formula_weight 774.04
_chemical_melting_point 280.0(10)
_chemical_name_common none
_chemical_name_systematic
; 
trans-9,10-dihydroxy-9,10-di-p-tert-butylphenyl-9,10-dihydroanthracene.
3(N,N-dimethylformamide). 1(dimethyl sulfoxide) clathrate
;
_space_group_IT_number 2
_symmetry_cell_setting triclinic
_symmetry_space_group_name_Hall '-P 1'
_symmetry_space_group_name_H-M 'P -1'
_atom_sites_solution_hydrogens geom
_atom_sites_solution_primary direct
_atom_sites_solution_secondary difmap
_audit_creation_method SHELXL-97
_cell_angle_alpha 72.2940(10)
_cell_angle_beta 87.6600(10)
_cell_angle_gamma 70.299(2)
_cell_formula_units_Z 1
_cell_length_a 9.0806(4)
_cell_length_b 9.0909(3)
_cell_length_c 14.6632(7)
_cell_measurement_reflns_used 4955
_cell_measurement_temperature 293(2)
_cell_measurement_theta_max 27.50
_cell_measurement_theta_min 1.46
_cell_volume 1083.05(8)
_computing_cell_refinement 'Collect (Nonius, 2000)'
_computing_data_collection 'Collect (Nonius, 2000)'
_computing_data_reduction 'Collect (Nonius, 2000)'
_computing_molecular_graphics 'WebLab ViewerPro (1997)'
_computing_publication_material 'SHELXL-97 (Sheldrick, 1997)'
_computing_structure_refinement 'SHELXL-97 (Sheldrick, 1997)'
_computing_structure_solution 'SHELXS-86 (Sheldrick, 1990)'
_diffrn_ambient_temperature 293(2)
_diffrn_measured_fraction_theta_full 0.996
_diffrn_measured_fraction_theta_max 0.996
_diffrn_measurement_device_type 'Nonius Kappa CCD'
_diffrn_measurement_method 'Combination of phi and omega'
_diffrn_radiation_monochromator graphite
_diffrn_radiation_source 'fine-focus sealed tube'
_diffrn_radiation_type MoK\a
_diffrn_radiation_wavelength 0.71073
_diffrn_reflns_av_R_equivalents 0.0190
_diffrn_reflns_av_sigmaI/netI 0.0567
_diffrn_reflns_limit_h_max 10
_diffrn_reflns_limit_h_min -11
_diffrn_reflns_limit_k_max 11
_diffrn_reflns_limit_k_min -11
_diffrn_reflns_limit_l_max 15
_diffrn_reflns_limit_l_min -19
_diffrn_reflns_number 6646
_diffrn_reflns_theta_full 27.50
_diffrn_reflns_theta_max 27.50
_diffrn_reflns_theta_min 1.46
_exptl_absorpt_coefficient_mu 0.124
_exptl_absorpt_correction_type none
_exptl_crystal_colour colourless
_exptl_crystal_density_diffrn 1.187
_exptl_crystal_density_meas ?
_exptl_crystal_density_method 'not measured'
_exptl_crystal_description 'clear elongated plates'
_exptl_crystal_F_000 418
_exptl_crystal_size_max 0.37
_exptl_crystal_size_mid 0.26
_exptl_crystal_size_min 0.19
_refine_diff_density_max 1.063
_refine_diff_density_min -0.980
_refine_diff_density_rms 0.118
_refine_ls_extinction_method none
_refine_ls_goodness_of_fit_ref 2.440
_refine_ls_hydrogen_treatment mixed
_refine_ls_matrix_type full
_refine_ls_number_parameters 219
_refine_ls_number_reflns 4955
_refine_ls_number_restraints 0
_refine_ls_restrained_S_all 2.440
_refine_ls_R_factor_all 0.1984
_refine_ls_R_factor_gt 0.1410
_refine_ls_shift/su_max 0.014
_refine_ls_shift/su_mean 0.002
_refine_ls_structure_factor_coef Fsqd
_refine_ls_weighting_details 'calc w=1/[\s^2^(Fo^2^)+(0.1000P)^2^+0.0000P] where P=(Fo^2^+2Fc^2^)/3'
_refine_ls_weighting_scheme calc
_refine_ls_wR_factor_gt 0.3819
_refine_ls_wR_factor_ref 0.4025
_reflns_number_gt 2962
_reflns_number_total 4955
_reflns_threshold_expression >2sigma(I)
_cod_data_source_file b106080p.txt
_cod_data_source_block c:\struct~1\tbdf3s1\dso1mf3
_cod_depositor_comments
;
The following automatic conversions were performed:

'_chemical_melting_point' value '279-281' was changed to '280.0(10)'
- the average value was taken and precision was estimated.

Automatic conversion script
Id: cif_fix_values 2281 2013-09-26 08:29:07Z andrius 

The following automatic conversions were performed:

'_exptl_crystal_density_meas' value 'not measured' was changed to '?'
- the value is perceived as not measured.

Automatic conversion script
Id: cif_fix_values 3008 2015-01-20 13:52:24Z robertas 
;
_cod_original_sg_symbol_H-M P-1
_cod_database_code 7114861

loop_
_symmetry_equiv_pos_as_xyz
'x, y, z'
'-x, -y, -z'

loop_
_atom_site_label
_atom_site_type_symbol
_atom_site_fract_x
_atom_site_fract_y
_atom_site_fract_z
_atom_site_U_iso_or_equiv
_atom_site_adp_type
_atom_site_occupancy
_atom_site_symmetry_multiplicity
_atom_site_calc_flag
_atom_site_refinement_flags
O1 O -0.2587(3) 0.1553(3) 0.0745(2) 0.0409(8) Uani 1 1 d .
H1 H -0.2569 0.0640 0.1078 0.049 Uiso 1 1 calc R
C1 C -0.1554(4) 0.1395(4) -0.0001(3) 0.0349(10) Uani 1 1 d .
C2 C -0.1435(4) -0.0117(4) -0.0296(3) 0.0363(10) Uani 1 1 d .
C3 C -0.2870(5) -0.0219(5) -0.0569(3) 0.0451(12) Uani 1 1 d .
H3 H -0.3810 0.0609 -0.0563 0.054 Uiso 1 1 calc R
C4 C -0.2877(5) -0.1532(5) -0.0842(3) 0.0526(13) Uani 1 1 d .
H4 H -0.3823 -0.1597 -0.1013 0.063 Uiso 1 1 calc R
C5 C -0.1496(5) -0.2751(5) -0.0865(4) 0.0528(13) Uani 1 1 d .
H5 H -0.1506 -0.3625 -0.1065 0.063 Uiso 1 1 calc R
C6 C -0.0098(5) -0.2680(5) -0.0592(3) 0.0451(12) Uani 1 1 d .
H6 H 0.0831 -0.3527 -0.0590 0.054 Uiso 1 1 calc R
C7 C -0.0055(4) -0.1337(4) -0.0316(3) 0.0351(10) Uani 1 1 d .
C11 C -0.2253(4) 0.2928(4) -0.0879(3) 0.0340(10) Uani 1 1 d .
C12 C -0.3710(4) 0.4095(4) -0.0868(3) 0.0361(10) Uani 1 1 d .
H12 H -0.4276 0.3963 -0.0323 0.043 Uiso 1 1 calc R
C13 C -0.4323(4) 0.5466(5) -0.1679(3) 0.0390(11) Uani 1 1 d .
H13 H -0.5299 0.6233 -0.1661 0.047 Uiso 1 1 calc R
C14 C -0.3534(4) 0.5718(4) -0.2494(3) 0.0381(10) Uani 1 1 d .
C15 C -0.2046(5) 0.4538(5) -0.2481(3) 0.0449(11) Uani 1 1 d .
H15 H -0.1465 0.4677 -0.3018 0.054 Uiso 1 1 calc R
C16 C -0.1435(4) 0.3185(5) -0.1686(3) 0.0432(11) Uani 1 1 d .
H16 H -0.0448 0.2430 -0.1697 0.052 Uiso 1 1 calc R
C17 C -0.4170(5) 0.7230(5) -0.3394(3) 0.0509(12) Uani 1 1 d .
C18 C -0.3101(7) 0.8280(7) -0.3527(4) 0.0805(18) Uani 1 1 d .
H18A H -0.3151 0.8681 -0.2988 0.121 Uiso 1 1 calc R
H18B H -0.3448 0.9192 -0.4104 0.121 Uiso 1 1 calc R
H18C H -0.2040 0.7620 -0.3572 0.121 Uiso 1 1 calc R
C19 C -0.4138(7) 0.6670(6) -0.4289(4) 0.0700(16) Uani 1 1 d .
H19A H -0.3080 0.6049 -0.4370 0.105 Uiso 1 1 calc R
H19B H -0.4532 0.7616 -0.4845 0.105 Uiso 1 1 calc R
H19C H -0.4782 0.5997 -0.4209 0.105 Uiso 1 1 calc R
C20 C -0.5859(6) 0.8255(7) -0.3301(4) 0.0803(19) Uani 1 1 d .
H20A H -0.6501 0.7574 -0.3177 0.120 Uiso 1 1 calc R
H20B H -0.6249 0.9139 -0.3886 0.120 Uiso 1 1 calc R
H20C H -0.5889 0.8695 -0.2780 0.120 Uiso 1 1 calc R
O26 O -0.2443(7) -0.1442(8) 0.2148(5) 0.0573(17) Uiso 0.50 1 d P
S27 S -0.3367(3) -0.2389(3) 0.19272(19) 0.0568(8) Uiso 0.50 1 d P
C28 C -0.2100(15) -0.4325(16) 0.1959(10) 0.075(3) Uiso 0.50 1 d P
C29 C -0.4297(9) -0.2948(9) 0.2917(6) 0.111(2) Uiso 1 1 d .
O30 O -0.1405(15) -0.6077(15) 0.3665(9) 0.143(4) Uiso 0.50 1 d P
C31 C -0.1587(18) -0.5262(19) 0.2749(12) 0.100(4) Uiso 0.50 1 d P
N32 N -0.2707(10) -0.3917(10) 0.2449(6) 0.058(2) Uiso 0.50 1 d P
C33 C -0.2715(15) -0.3121(16) 0.1399(10) 0.081(3) Uiso 0.50 1 d P
O21 O -0.1324(9) -0.0529(9) 0.2459(5) 0.171(3) Uiso 1 1 d .
C22 C 0.0026(13) -0.0408(13) 0.3002(8) 0.144(3) Uiso 1 1 d .
N23 N 0.0372(9) -0.1540(9) 0.3902(5) 0.122(2) Uiso 1 1 d .
C25 C 0.195(2) -0.1826(19) 0.4315(11) 0.223(6) Uiso 1 1 d .
C24 C -0.0470(11) -0.2659(11) 0.4322(6) 0.126(3) Uiso 1 1 d .

loop_
_atom_site_aniso_label
_atom_site_aniso_U_11
_atom_site_aniso_U_22
_atom_site_aniso_U_33
_atom_site_aniso_U_23
_atom_site_aniso_U_13
_atom_site_aniso_U_12
O1 0.0372(16) 0.0314(14) 0.0496(19) -0.0144(13) 0.0024(14) -0.0043(12)
C1 0.025(2) 0.0282(19) 0.050(3) -0.0179(18) -0.0043(19) -0.0012(15)
C2 0.033(2) 0.0261(19) 0.048(3) -0.0109(17) -0.0086(18) -0.0061(16)
C3 0.031(2) 0.034(2) 0.068(3) -0.020(2) -0.015(2) -0.0021(17)
C4 0.041(2) 0.045(3) 0.075(3) -0.021(2) -0.021(2) -0.014(2)
C5 0.050(3) 0.038(2) 0.076(3) -0.028(2) -0.018(2) -0.010(2)
C6 0.041(2) 0.032(2) 0.062(3) -0.024(2) -0.010(2) -0.0006(17)
C7 0.033(2) 0.0264(19) 0.044(2) -0.0131(17) -0.0069(18) -0.0047(15)
C11 0.0256(19) 0.0258(18) 0.053(3) -0.0192(18) -0.0037(19) -0.0044(15)
C12 0.029(2) 0.030(2) 0.047(2) -0.0158(18) 0.0004(18) -0.0035(16)
C13 0.0237(19) 0.030(2) 0.060(3) -0.020(2) -0.008(2) 0.0012(15)
C14 0.033(2) 0.0262(19) 0.051(3) -0.0157(18) -0.008(2) -0.0015(16)
C15 0.036(2) 0.039(2) 0.057(3) -0.016(2) 0.006(2) -0.0096(18)
C16 0.024(2) 0.034(2) 0.063(3) -0.015(2) -0.002(2) 0.0022(16)
C17 0.048(3) 0.035(2) 0.057(3) -0.009(2) -0.010(2) -0.0020(19)
C18 0.089(4) 0.056(3) 0.091(4) -0.001(3) -0.016(4) -0.035(3)
C19 0.082(4) 0.057(3) 0.060(3) -0.011(3) -0.013(3) -0.014(3)
C20 0.062(3) 0.058(3) 0.079(4) 0.002(3) -0.005(3) 0.014(3)

loop_
_atom_type_symbol
_atom_type_description
_atom_type_scat_dispersion_real
_atom_type_scat_dispersion_imag
_atom_type_scat_source
C C 0.0033 0.0016 'International Tables Vol C Tables 4.2.6.8 and 6.1.1.4'
H H 0.0000 0.0000 'International Tables Vol C Tables 4.2.6.8 and 6.1.1.4'
N N 0.0061 0.0033 'International Tables Vol C Tables 4.2.6.8 and 6.1.1.4'
O O 0.0106 0.0060 'International Tables Vol C Tables 4.2.6.8 and 6.1.1.4'
S S 0.1246 0.1234 'International Tables Vol C Tables 4.2.6.8 and 6.1.1.4'

loop_
_geom_angle_atom_site_label_1
_geom_angle_atom_site_label_2
_geom_angle_atom_site_label_3
_geom_angle
_geom_angle_site_symmetry_1
_geom_angle_site_symmetry_3
O1 C1 C7 109.7(3) . 2
O1 C1 C2 111.2(3) . .
C7 C1 C2 111.6(3) 2 .
O1 C1 C11 107.4(3) . .
C7 C1 C11 109.1(3) 2 .
C2 C1 C11 107.8(3) . .
C7 C2 C3 119.4(3) . .
C7 C2 C1 124.4(3) . .
C3 C2 C1 116.2(3) . .
C4 C3 C2 120.3(4) . .
C3 C4 C5 120.4(4) . .
C4 C5 C6 120.0(4) . .
C5 C6 C7 120.8(4) . .
C2 C7 C6 119.1(3) . .
C2 C7 C1 124.0(3) . 2
C6 C7 C1 116.8(3) . 2
C16 C11 C12 118.4(4) . .
C16 C11 C1 120.5(3) . .
C12 C11 C1 121.1(4) . .
C11 C12 C13 119.8(4) . .
C14 C13 C12 122.3(3) . .
C13 C14 C15 116.8(4) . .
C13 C14 C17 123.4(3) . .
C15 C14 C17 119.7(4) . .
C16 C15 C14 121.2(4) . .
C11 C16 C15 121.4(3) . .
C20 C17 C19 108.3(4) . .
C20 C17 C14 111.2(4) . .
C19 C17 C14 110.0(4) . .
C20 C17 C18 110.1(4) . .
C19 C17 C18 108.7(5) . .
C14 C17 C18 108.6(4) . .
S27 O26 O21 175.3(5) . .
C33 S27 N32 73.2(8) . .
C33 S27 O26 110.9(7) . .
N32 S27 O26 106.9(5) . .
C33 S27 C29 131.2(7) . .
N32 S27 C29 66.3(5) . .
O26 S27 C29 106.1(4) . .
C33 S27 C28 39.9(7) . .
N32 S27 C28 33.8(5) . .
O26 S27 C28 109.0(5) . .
C29 S27 C28 98.3(5) . .
N32 C28 C33 90.1(13) . .
N32 C28 C31 69.7(12) . .
C33 C28 C31 157.6(16) . .
N32 C28 S27 48.1(8) . .
C33 C28 S27 42.6(8) . .
C31 C28 S27 115.6(12) . .
N32 C29 S27 46.0(4) . .
C28 C31 N32 46.4(8) . .
C28 C31 O30 164.7(17) . .
N32 C31 O30 119.1(14) . .
C28 N32 C31 63.9(11) . .
C28 N32 S27 98.1(11) . .
C31 N32 S27 155.0(11) . .
C28 N32 C33 49.0(9) . .
C31 N32 C33 112.3(11) . .
S27 N32 C33 49.7(6) . .
C28 N32 C29 156.4(11) . .
C31 N32 C29 134.9(11) . .
S27 N32 C29 67.7(5) . .
C33 N32 C29 112.2(8) . .
C28 C33 S27 97.5(12) . .
C28 C33 N32 40.9(8) . .
S27 C33 N32 57.1(6) . .
C22 O21 O26 156.7(7) . .
N23 C22 O21 111.6(8) . .
C22 N23 C24 125.0(8) . .
C22 N23 C25 112.5(9) . .
C24 N23 C25 120.7(9) . .

loop_
_geom_bond_atom_site_label_1
_geom_bond_atom_site_label_2
_geom_bond_distance
_geom_bond_site_symmetry_2
O1 C1 1.421(5) .
C1 C7 1.530(5) 2
C1 C2 1.532(5) .
C1 C11 1.543(5) .
C2 C7 1.372(5) .
C2 C3 1.419(5) .
C3 C4 1.372(6) .
C4 C5 1.373(6) .
C5 C6 1.374(6) .
C6 C7 1.411(5) .
C7 C1 1.530(5) 2
C11 C16 1.373(6) .
C11 C12 1.393(5) .
C12 C13 1.401(6) .
C13 C14 1.367(6) .
C14 C15 1.410(5) .
C14 C17 1.546(6) .
C15 C16 1.379(6) .
C17 C20 1.529(7) .
C17 C19 1.540(7) .
C17 C18 1.546(7) .
O26 S27 1.493(7) .
O26 O21 1.663(10) .
S27 C33 1.185(13) .
S27 N32 1.305(8) .
S27 C29 1.678(8) .
S27 C28 1.735(13) .
C28 N32 0.974(12) .
C28 C33 1.123(15) .
C28 C31 1.209(18) .
C29 N32 1.661(12) .
O30 C31 1.308(17) .
C31 N32 1.263(17) .
N32 C33 1.488(16) .
O21 C22 1.540(11) .
C22 N23 1.375(11) .
N23 C24 1.450(10) .
N23 C25 1.491(16) .

loop_
_geom_hbond_atom_site_label_D
_geom_hbond_atom_site_label_H
_geom_hbond_atom_site_label_A
_geom_hbond_distance_DH
_geom_hbond_distance_HA
_geom_hbond_distance_DA
_geom_hbond_angle_DHA
O1 H1 O21 0.82 2.14 2.662(8) 121.7
O1 H1 O26 0.82 2.03 2.835(7) 167.1

loop_
_geom_torsion_atom_site_label_1
_geom_torsion_atom_site_label_2
_geom_torsion_atom_site_label_3
_geom_torsion_atom_site_label_4
_geom_torsion
_geom_torsion_site_symmetry_1
_geom_torsion_site_symmetry_4
O1 C1 C2 C7 -125.5(4) . .
C7 C1 C2 C7 -2.7(6) 2 .
C11 C1 C2 C7 117.0(4) . .
O1 C1 C2 C3 54.9(5) . .
C7 C1 C2 C3 177.7(4) 2 .
C11 C1 C2 C3 -62.6(5) . .
C7 C2 C3 C4 0.6(7) . .
C1 C2 C3 C4 -179.8(4) . .
C2 C3 C4 C5 -0.8(7) . .
C3 C4 C5 C6 1.5(8) . .
C4 C5 C6 C7 -2.0(7) . .
C3 C2 C7 C6 -1.1(6) . .
C1 C2 C7 C6 179.4(4) . .
C3 C2 C7 C1 -177.4(4) . 2
C1 C2 C7 C1 3.0(7) . 2
C5 C6 C7 C2 1.8(7) . .
C5 C6 C7 C1 178.4(4) . 2
O1 C1 C11 C16 174.3(3) . .
C7 C1 C11 C16 55.5(4) 2 .
C2 C1 C11 C16 -65.8(4) . .
O1 C1 C11 C12 -4.7(5) . .
C7 C1 C11 C12 -123.5(4) 2 .
C2 C1 C11 C12 115.3(4) . .
C16 C11 C12 C13 1.6(6) . .
C1 C11 C12 C13 -179.4(3) . .
C11 C12 C13 C14 -0.3(6) . .
C12 C13 C14 C15 -1.1(6) . .
C12 C13 C14 C17 -179.2(4) . .
C13 C14 C15 C16 1.1(6) . .
C17 C14 C15 C16 179.3(4) . .
C12 C11 C16 C15 -1.7(6) . .
C1 C11 C16 C15 179.4(4) . .
C14 C15 C16 C11 0.3(7) . .
C13 C14 C17 C20 -7.8(6) . .
C15 C14 C17 C20 174.2(4) . .
C13 C14 C17 C19 -127.7(5) . .
C15 C14 C17 C19 54.2(6) . .
C13 C14 C17 C18 113.5(5) . .
C15 C14 C17 C18 -64.5(5) . .
O21 O26 S27 C33 -81(7) . .
O21 O26 S27 N32 -2(7) . .
O21 O26 S27 C29 67(7) . .
O21 O26 S27 C28 -38(7) . .
C33 S27 C28 N32 -167.7(17) . .
O26 S27 C28 N32 92.2(10) . .
C29 S27 C28 N32 -18.1(10) . .
N32 S27 C28 C33 167.7(17) . .
O26 S27 C28 C33 -100.2(12) . .
C29 S27 C28 C33 149.5(11) . .
C33 S27 C28 C31 173.3(19) . .
N32 S27 C28 C31 -19.0(11) . .
O26 S27 C28 C31 73.2(13) . .
C29 S27 C28 C31 -37.2(12) . .
C33 S27 C29 N32 36.5(10) . .
O26 S27 C29 N32 -101.7(5) . .
C28 S27 C29 N32 10.9(6) . .
C33 C28 C31 N32 27(4) . .
S27 C28 C31 N32 15.0(8) . .
N32 C28 C31 O30 21(6) . .
C33 C28 C31 O30 48(9) . .
S27 C28 C31 O30 36(6) . .
C33 C28 N32 C31 -170.1(14) . .
S27 C28 N32 C31 -161.7(10) . .
C33 C28 N32 S27 -8.3(11) . .
C31 C28 N32 S27 161.7(10) . .
C31 C28 N32 C33 170.1(14) . .
S27 C28 N32 C33 8.3(11) . .
C33 C28 N32 C29 43(3) . .
C31 C28 N32 C29 -147(3) . .
S27 C28 N32 C29 51(2) . .
O30 C31 N32 C28 -173.8(18) . .
C28 C31 N32 S27 -47(3) . .
O30 C31 N32 S27 139(2) . .
C28 C31 N32 C33 -8.1(12) . .
O30 C31 N32 C33 178.0(12) . .
C28 C31 N32 C29 162.2(15) . .
O30 C31 N32 C29 -12(2) . .
C33 S27 N32 C28 8.2(11) . .
O26 S27 N32 C28 -99.1(10) . .
C29 S27 N32 C28 160.3(11) . .
C33 S27 N32 C31 50(3) . .
O26 S27 N32 C31 -57(3) . .
C29 S27 N32 C31 -158(3) . .
C28 S27 N32 C31 42(2) . .
O26 S27 N32 C33 -107.3(7) . .
C29 S27 N32 C33 152.1(8) . .
C28 S27 N32 C33 -8.2(11) . .
C33 S27 N32 C29 -152.1(8) . .
O26 S27 N32 C29 100.6(5) . .
C28 S27 N32 C29 -160.3(11) . .
S27 C29 N32 C28 -56(3) . .
S27 C29 N32 C31 167.0(15) . .
S27 C29 N32 C33 -22.7(6) . .
N32 C28 C33 S27 9.2(12) . .
C31 C28 C33 S27 -16(5) . .
C31 C28 C33 N32 -25(4) . .
S27 C28 C33 N32 -9.2(12) . .
N32 S27 C33 C28 -7.1(10) . .
O26 S27 C33 C28 95.0(11) . .
C29 S27 C33 C28 -41.8(15) . .
O26 S27 C33 N32 102.1(6) . .
C29 S27 C33 N32 -34.7(9) . .
C28 S27 C33 N32 7.1(10) . .
C31 N32 C33 C28 9.7(14) . .
S27 N32 C33 C28 169.2(15) . .
C29 N32 C33 C28 -162.9(13) . .
C28 N32 C33 S27 -169.2(15) . .
C31 N32 C33 S27 -159.5(11) . .
C29 N32 C33 S27 27.9(7) . .
S27 O26 O21 C22 2(8) . .
O26 O21 C22 N23 -31(2) . .
O21 C22 N23 C24 -3.2(12) . .
O21 C22 N23 C25 161.6(8) . .
